data_4312277
loop_
_publ_author_name
'Neil Burford'
'Korey D. Conroy'
'Jeff C. Landry'
'Paul J. Ragogna'
'Michael J. Ferguson'
'Robert McDonald'

_publ_section_title
;
 Gallium Halide Induced Heterocycle Expansion of
 Dihalodiphosphadiaryldiazanes [(XPNR)2] to the Corresponding
 Triphosphatriazanes [(XPNR)3]
;
_journal_name_full 'Inorganic Chemistry'
_journal_page_first 8245
_journal_page_last 8251
_journal_paper_doi 10.1021/ic049217a
_journal_volume 43
_journal_year 2004
_chemical_formula_moiety 'C16 H18 Cl2 N2 P2'
_chemical_formula_sum 'C16 H18 Cl2 N2 P2'
_chemical_formula_weight 371.16
_chemical_melting_point 394(2)
_chemical_name_common '[DmpNPCl]2'
_space_group_IT_number 14
_symmetry_cell_setting monoclinic
_symmetry_Int_Tables_number 14
_symmetry_space_group_name_Hall '-P 2yn'
_symmetry_space_group_name_H-M 'P 1 21/n 1'
_atom_sites_solution_hydrogens geom
_atom_sites_solution_primary direct
_atom_sites_solution_secondary difmap
_audit_creation_method SHELXL-97
_cell_angle_alpha 90.00
_cell_angle_beta 105.6520(10)
_cell_angle_gamma 90.00
_cell_formula_units_Z 4
_cell_length_a 11.2850(7)
_cell_length_b 11.2343(7)
_cell_length_c 14.3926(8)
_cell_measurement_temperature 193(2)
_cell_measurement_theta_max 26.392
_cell_measurement_theta_min 2.334
_cell_volume 1757.02(18)
_computing_structure_refinement 'SHELXL-97 (Sheldrick, 1997)'
_diffrn_ambient_temperature 193(2)
_diffrn_measured_fraction_theta_full 0.992
_diffrn_measured_fraction_theta_max 0.992
_diffrn_radiation_monochromator graphite
_diffrn_radiation_type MoK\a
_diffrn_radiation_wavelength 0.71073
_diffrn_reflns_av_R_equivalents 0.0186
_diffrn_reflns_av_sigmaI/netI 0.0210
_diffrn_reflns_limit_h_max 14
_diffrn_reflns_limit_h_min -14
_diffrn_reflns_limit_k_max 14
_diffrn_reflns_limit_k_min -13
_diffrn_reflns_limit_l_max 12
_diffrn_reflns_limit_l_min -17
_diffrn_reflns_number 8956
_diffrn_reflns_theta_full 26.38
_diffrn_reflns_theta_max 26.38
_diffrn_reflns_theta_min 2.05
_diffrn_source 'fine-focus sealed tube'
_exptl_absorpt_coefficient_mu 0.549
_exptl_absorpt_correction_T_max 0.8935
_exptl_absorpt_correction_T_min 0.7560
_exptl_absorpt_correction_type none
_exptl_absorpt_process_details emperical
_exptl_crystal_colour Colourless
_exptl_crystal_density_diffrn 1.403
_exptl_crystal_density_method 'not measured'
_exptl_crystal_description Plate
_exptl_crystal_F_000 768
_exptl_crystal_size_max 0.54
_exptl_crystal_size_mid 0.39
_exptl_crystal_size_min 0.21
_refine_diff_density_max 0.622
_refine_diff_density_min -0.949
_refine_diff_density_rms 0.073
_refine_ls_extinction_method none
_refine_ls_goodness_of_fit_ref 1.036
_refine_ls_hydrogen_treatment mixed
_refine_ls_matrix_type full
_refine_ls_number_parameters 199
_refine_ls_number_reflns 3564
_refine_ls_number_restraints 0
_refine_ls_restrained_S_all 1.036
_refine_ls_R_factor_all 0.0645
_refine_ls_R_factor_gt 0.0587
_refine_ls_shift/su_max 0.000
_refine_ls_shift/su_mean 0.000
_refine_ls_structure_factor_coef Fsqd
_refine_ls_weighting_details 'calc w=1/[\s^2^(Fo^2^)+(0.0468P)^2^+4.1275P] where P=(Fo^2^+2Fc^2^)/3'
_refine_ls_weighting_scheme calc
_refine_ls_wR_factor_gt 0.1350
_refine_ls_wR_factor_ref 0.1391
_reflns_number_gt 3199
_reflns_number_total 3564
_reflns_threshold_expression >2sigma(I)
_cod_data_source_file ic049217asi20040616_025301_1.cif
_cod_data_source_block dal0241
_cod_depositor_comments
;
The following automatic conversions were performed:

'_chemical_melting_point' value '392-396' was changed to '394(2)' -
the average value was taken and precision was estimated.

Automatic conversion script
Id: cif_fix_values 1569 2011-02-09 13:29:24Z adriana 
;
_cod_database_code 4312277

loop_
_symmetry_equiv_pos_as_xyz
'x, y, z'
'-x+1/2, y+1/2, -z+1/2'
'-x, -y, -z'
'x-1/2, -y-1/2, z-1/2'

loop_
_atom_site_label
_atom_site_type_symbol
_atom_site_fract_x
_atom_site_fract_y
_atom_site_fract_z
_atom_site_U_iso_or_equiv
_atom_site_adp_type
_atom_site_occupancy
_atom_site_symmetry_multiplicity
_atom_site_calc_flag
_atom_site_refinement_flags
_atom_site_disorder_assembly
_atom_site_disorder_group
Cl1 Cl 0.50139(11) 0.38667(10) 0.29935(8) 0.0744(4) Uani 1 1 d . . .
Cl2 Cl 0.44603(9) 0.74847(9) 0.38007(7) 0.0568(3) Uani 1 1 d . . .
P1 P 0.36250(7) 0.47971(7) 0.19751(6) 0.0327(2) Uani 1 1 d . . .
P2 P 0.33725(7) 0.69825(7) 0.24204(6) 0.0332(2) Uani 1 1 d . . .
N1 N 0.4293(2) 0.6142(2) 0.19070(19) 0.0355(6) Uani 1 1 d . . .
N2 N 0.2868(2) 0.5606(2) 0.26334(17) 0.0300(5) Uani 1 1 d . . .
C11 C 0.5014(3) 0.6496(3) 0.1268(3) 0.0491(9) Uani 1 1 d . . .
C12 C 0.4459(4) 0.6581(3) 0.0277(3) 0.0565(11) Uani 1 1 d . . .
C13 C 0.5192(6) 0.6958(4) -0.0310(4) 0.0866(19) Uani 1 1 d . . .
H13 H 0.4838 0.7035 -0.0986 0.104 Uiso 1 1 calc R . .
C14 C 0.6416(7) 0.7220(4) 0.0074(7) 0.122(3) Uani 1 1 d . . .
H14 H 0.6903 0.7463 -0.0337 0.146 Uiso 1 1 calc R . .
C15 C 0.6924(6) 0.7133(5) 0.1027(7) 0.122(3) Uani 1 1 d . . .
H15 H 0.7767 0.7338 0.1279 0.146 Uiso 1 1 calc R . .
C16 C 0.6260(4) 0.6752(4) 0.1666(4) 0.0836(18) Uani 1 1 d . . .
C17 C 0.3124(4) 0.6288(4) -0.0152(3) 0.0647(12) Uani 1 1 d . . .
H17A H 0.2910 0.6412 -0.0852 0.078 Uiso 1 1 calc R . .
H17B H 0.2616 0.6805 0.0132 0.078 Uiso 1 1 calc R . .
H17C H 0.2976 0.5454 -0.0017 0.078 Uiso 1 1 calc R . .
C18 C 0.6839(4) 0.6645(8) 0.2724(5) 0.137(4) Uani 1 1 d . . .
H18A H 0.7688 0.6938 0.2876 0.164 Uiso 1 1 calc R . .
H18B H 0.6839 0.5809 0.2918 0.164 Uiso 1 1 calc R . .
H18C H 0.6370 0.7119 0.3075 0.164 Uiso 1 1 calc R . .
C21 C 0.1773(3) 0.5307(3) 0.2902(2) 0.0370(7) Uani 1 1 d . . .
C22 C 0.1885(4) 0.4900(3) 0.3843(3) 0.0546(10) Uani 1 1 d . . .
C23 C 0.0801(7) 0.4608(4) 0.4078(4) 0.090(2) Uani 1 1 d . . .
H23 H 0.0847 0.4350 0.4716 0.108 Uiso 1 1 calc R . .
C24 C -0.0309(7) 0.4680(5) 0.3431(5) 0.112(3) Uani 1 1 d . . .
H24 H -0.1027 0.4451 0.3610 0.134 Uiso 1 1 calc R . .
C25 C -0.0409(4) 0.5086(5) 0.2507(4) 0.092(2) Uani 1 1 d . . .
H25 H -0.1198 0.5147 0.2060 0.110 Uiso 1 1 calc R . .
C26 C 0.0633(3) 0.5407(4) 0.2222(3) 0.0524(10) Uani 1 1 d . . .
C27 C 0.3103(5) 0.4777(4) 0.4572(3) 0.0786(16) Uani 1 1 d . . .
H27A H 0.3756 0.5046 0.4290 0.094 Uiso 1 1 calc R . .
H27B H 0.3241 0.3942 0.4766 0.094 Uiso 1 1 calc R . .
H27C H 0.3111 0.5265 0.5139 0.094 Uiso 1 1 calc R . .
C28 C 0.0520(3) 0.5815(5) 0.1208(3) 0.0651(13) Uani 1 1 d . . .
H28A H -0.0351 0.5884 0.0858 0.078 Uiso 1 1 calc R . .
H28B H 0.0920 0.5236 0.0882 0.078 Uiso 1 1 calc R . .
H28C H 0.0920 0.6592 0.1222 0.078 Uiso 1 1 calc R . .

loop_
_atom_site_aniso_label
_atom_site_aniso_U_11
_atom_site_aniso_U_22
_atom_site_aniso_U_33
_atom_site_aniso_U_23
_atom_site_aniso_U_13
_atom_site_aniso_U_12
Cl1 0.0852(8) 0.0522(6) 0.0680(7) -0.0023(5) -0.0101(6) 0.0379(5)
Cl2 0.0556(5) 0.0563(6) 0.0611(6) -0.0319(5) 0.0204(4) -0.0131(4)
P1 0.0359(4) 0.0274(4) 0.0345(4) -0.0037(3) 0.0092(3) 0.0016(3)
P2 0.0385(4) 0.0253(4) 0.0406(4) 0.0003(3) 0.0188(3) 0.0018(3)
N1 0.0345(13) 0.0317(13) 0.0445(15) -0.0080(11) 0.0178(11) -0.0029(10)
N2 0.0353(13) 0.0257(12) 0.0302(12) 0.0005(10) 0.0107(10) 0.0000(10)
C11 0.054(2) 0.0356(17) 0.073(2) -0.0202(17) 0.0443(19) -0.0137(15)
C12 0.090(3) 0.0295(17) 0.071(3) 0.0019(17) 0.058(2) 0.0048(18)
C13 0.148(5) 0.036(2) 0.117(4) 0.008(2) 0.107(4) 0.011(3)
C14 0.174(7) 0.041(2) 0.222(8) -0.044(4) 0.178(7) -0.033(3)
C15 0.107(4) 0.088(4) 0.223(8) -0.105(5) 0.132(6) -0.063(3)
C16 0.061(3) 0.083(3) 0.129(4) -0.076(3) 0.065(3) -0.040(2)
C17 0.089(3) 0.066(3) 0.044(2) 0.0194(19) 0.027(2) 0.021(2)
C18 0.040(2) 0.243(9) 0.134(5) -0.137(6) 0.034(3) -0.043(4)
C21 0.0495(18) 0.0310(15) 0.0367(16) -0.0092(12) 0.0222(14) -0.0118(13)
C22 0.104(3) 0.0285(16) 0.0448(19) -0.0070(14) 0.044(2) -0.0110(18)
C23 0.175(6) 0.047(2) 0.088(4) -0.029(2) 0.103(4) -0.049(3)
C24 0.139(5) 0.109(5) 0.134(5) -0.083(4) 0.114(5) -0.090(4)
C25 0.059(3) 0.129(5) 0.102(4) -0.078(4) 0.047(3) -0.051(3)
C26 0.0431(18) 0.071(3) 0.049(2) -0.0311(19) 0.0224(16) -0.0188(18)
C27 0.147(5) 0.060(3) 0.0288(18) 0.0123(18) 0.024(2) 0.024(3)
C28 0.0390(19) 0.110(4) 0.0410(19) -0.025(2) 0.0020(15) 0.011(2)

loop_
_atom_type_symbol
_atom_type_description
_atom_type_scat_dispersion_real
_atom_type_scat_dispersion_imag
_atom_type_scat_source
C C 0.0033 0.0016 'International Tables Vol C Tables 4.2.6.8 and 6.1.1.4'
H H 0.0000 0.0000 'International Tables Vol C Tables 4.2.6.8 and 6.1.1.4'
N N 0.0061 0.0033 'International Tables Vol C Tables 4.2.6.8 and 6.1.1.4'
P P 0.1023 0.0942 'International Tables Vol C Tables 4.2.6.8 and 6.1.1.4'
Cl Cl 0.1484 0.1585 'International Tables Vol C Tables 4.2.6.8 and 6.1.1.4'

loop_
_geom_angle_atom_site_label_1
_geom_angle_atom_site_label_2
_geom_angle_atom_site_label_3
_geom_angle
_geom_angle_site_symmetry_1
_geom_angle_site_symmetry_3
_geom_angle_publ_flag
N2 P1 N1 81.63(12) . . ?
N2 P1 Cl1 105.57(9) . . ?
N1 P1 Cl1 102.83(10) . . ?
N2 P1 P2 40.96(8) . . ?
N1 P1 P2 41.25(8) . . ?
Cl1 P1 P2 114.26(5) . . ?
N2 P2 N1 81.28(12) . . ?
N2 P2 Cl2 102.18(9) . . ?
N1 P2 Cl2 106.69(10) . . ?
N2 P2 P1 40.86(8) . . ?
N1 P2 P1 41.00(9) . . ?
Cl2 P2 P1 114.47(5) . . ?
C11 N1 P1 128.1(2) . . ?
C11 N1 P2 129.6(2) . . ?
P1 N1 P2 97.76(13) . . ?
C21 N2 P1 128.7(2) . . ?
C21 N2 P2 128.1(2) . . ?
P1 N2 P2 98.18(12) . . ?
C16 C11 C12 121.9(4) . . ?
C16 C11 N1 118.4(4) . . ?
C12 C11 N1 119.7(3) . . ?
C11 C12 C13 117.5(5) . . ?
C11 C12 C17 121.9(3) . . ?
C13 C12 C17 120.6(5) . . ?
C14 C13 C12 121.1(6) . . ?
C15 C14 C13 120.2(5) . . ?
C14 C15 C16 122.5(6) . . ?
C11 C16 C15 116.8(6) . . ?
C11 C16 C18 121.2(4) . . ?
C15 C16 C18 122.0(5) . . ?
C26 C21 C22 122.0(3) . . ?
C26 C21 N2 119.5(3) . . ?
C22 C21 N2 118.6(3) . . ?
C23 C22 C21 117.1(5) . . ?
C23 C22 C27 120.6(4) . . ?
C21 C22 C27 122.3(4) . . ?
C24 C23 C22 122.1(5) . . ?
C23 C24 C25 120.4(4) . . ?
C24 C25 C26 120.8(5) . . ?
C25 C26 C21 117.7(4) . . ?
C25 C26 C28 120.5(4) . . ?
C21 C26 C28 121.8(3) . . ?

loop_
_geom_bond_atom_site_label_1
_geom_bond_atom_site_label_2
_geom_bond_distance
_geom_bond_site_symmetry_2
_geom_bond_publ_flag
Cl1 P1 2.1113(12) . ?
Cl2 P2 2.1109(12) . ?
P1 N2 1.700(2) . ?
P1 N1 1.703(3) . ?
P1 P2 2.5726(11) . ?
P2 N2 1.704(2) . ?
P2 N1 1.712(3) . ?
N1 C11 1.438(4) . ?
N2 C21 1.431(4) . ?
C11 C16 1.398(6) . ?
C11 C12 1.398(6) . ?
C12 C13 1.399(5) . ?
C12 C17 1.502(6) . ?
C13 C14 1.374(10) . ?
C14 C15 1.339(11) . ?
C15 C16 1.402(8) . ?
C16 C18 1.491(9) . ?
C21 C26 1.395(5) . ?
C21 C22 1.404(5) . ?
C22 C23 1.393(7) . ?
C22 C27 1.494(7) . ?
C23 C24 1.347(9) . ?
C24 C25 1.381(9) . ?
C25 C26 1.393(5) . ?
C26 C28 1.502(6) . ?

loop_
_geom_torsion_atom_site_label_1
_geom_torsion_atom_site_label_2
_geom_torsion_atom_site_label_3
_geom_torsion_atom_site_label_4
_geom_torsion
_geom_torsion_site_symmetry_1
_geom_torsion_site_symmetry_2
_geom_torsion_site_symmetry_3
_geom_torsion_site_symmetry_4
_geom_torsion_publ_flag
N1 P1 P2 N2 -167.67(19) . . . . ?
Cl1 P1 P2 N2 -85.98(14) . . . . ?
N2 P1 P2 N1 167.67(19) . . . . ?
Cl1 P1 P2 N1 81.69(15) . . . . ?
N2 P1 P2 Cl2 80.11(13) . . . . ?
N1 P1 P2 Cl2 -87.56(15) . . . . ?
Cl1 P1 P2 Cl2 -5.87(8) . . . . ?
N2 P1 N1 C11 -165.7(3) . . . . ?
Cl1 P1 N1 C11 90.1(3) . . . . ?
P2 P1 N1 C11 -157.6(4) . . . . ?
N2 P1 N1 P2 -8.13(13) . . . . ?
Cl1 P1 N1 P2 -112.30(11) . . . . ?
N2 P2 N1 C11 165.2(3) . . . . ?
Cl2 P2 N1 C11 -94.6(3) . . . . ?
P1 P2 N1 C11 157.1(4) . . . . ?
N2 P2 N1 P1 8.12(13) . . . . ?
Cl2 P2 N1 P1 108.31(11) . . . . ?
N1 P1 N2 C21 164.2(3) . . . . ?
Cl1 P1 N2 C21 -94.7(3) . . . . ?
P2 P1 N2 C21 156.0(3) . . . . ?
N1 P1 N2 P2 8.18(13) . . . . ?
Cl1 P1 N2 P2 109.25(10) . . . . ?
N1 P2 N2 C21 -164.4(3) . . . . ?
Cl2 P2 N2 C21 90.3(2) . . . . ?
P1 P2 N2 C21 -156.2(3) . . . . ?
N1 P2 N2 P1 -8.15(13) . . . . ?
Cl2 P2 N2 P1 -113.46(10) . . . . ?
P1 N1 C11 C16 -113.6(4) . . . . ?
P2 N1 C11 C16 95.7(4) . . . . ?
P1 N1 C11 C12 66.7(4) . . . . ?
P2 N1 C11 C12 -84.0(4) . . . . ?
C16 C11 C12 C13 -1.3(6) . . . . ?
N1 C11 C12 C13 178.4(3) . . . . ?
C16 C11 C12 C17 179.1(4) . . . . ?
N1 C11 C12 C17 -1.3(5) . . . . ?
C11 C12 C13 C14 0.9(6) . . . . ?
C17 C12 C13 C14 -179.5(4) . . . . ?
C12 C13 C14 C15 -1.0(7) . . . . ?
C13 C14 C15 C16 1.6(9) . . . . ?
C12 C11 C16 C15 1.8(6) . . . . ?
N1 C11 C16 C15 -177.9(4) . . . . ?
C12 C11 C16 C18 -179.4(5) . . . . ?
N1 C11 C16 C18 0.9(7) . . . . ?
C14 C15 C16 C11 -2.0(8) . . . . ?
C14 C15 C16 C18 179.3(6) . . . . ?
P1 N2 C21 C26 -77.3(4) . . . . ?
P2 N2 C21 C26 71.9(4) . . . . ?
P1 N2 C21 C22 101.5(3) . . . . ?
P2 N2 C21 C22 -109.2(3) . . . . ?
C26 C21 C22 C23 -0.7(5) . . . . ?
N2 C21 C22 C23 -179.5(3) . . . . ?
C26 C21 C22 C27 179.3(4) . . . . ?
N2 C21 C22 C27 0.5(5) . . . . ?
C21 C22 C23 C24 1.7(6) . . . . ?
C27 C22 C23 C24 -178.3(5) . . . . ?
C22 C23 C24 C25 -1.9(8) . . . . ?
C23 C24 C25 C26 1.1(8) . . . . ?
C24 C25 C26 C21 -0.2(7) . . . . ?
C24 C25 C26 C28 178.3(5) . . . . ?
C22 C21 C26 C25 0.0(6) . . . . ?
N2 C21 C26 C25 178.8(4) . . . . ?
C22 C21 C26 C28 -178.5(4) . . . . ?
N2 C21 C26 C28 0.3(5) . . . . ?
